data_9005190
loop_
_publ_author_name
'Hayward, C. L.'
'Angel, R. J.'
'Ross, N. L.'

_publ_section_title
;
 The structural redetermination and crystal chemistry
 of sinhalite, MgAlBO4
;
_journal_name_full 'European Journal of Mineralogy'
_journal_page_first 313
_journal_page_last 321
_journal_volume 6
_journal_year 1994
_chemical_formula_sum 'Al1.05 B Fe0.015 Mg0.92 O4'
_chemical_name_mineral Sinhalite
_space_group_IT_number 62
_symmetry_space_group_name_Hall '-P 2c 2ab'
_symmetry_space_group_name_H-M 'P b n m'
_cell_angle_alpha 90
_cell_angle_beta 90
_cell_angle_gamma 90
_cell_length_a 4.3320
_cell_length_b 9.8819
_cell_length_c 5.6813
_cell_formula_units_Z 4
_cell_volume 243.207
_database_code_amcsd 0006536
_exptl_crystal_density_diffrn 3.450
_cod_original_formula_sum 'Al1.05 Mg.92 Fe.015 B O4'
_cod_database_code 9005190

loop_
_space_group_symop_operation_xyz
x,y,z
x,y,1/2-z
-x,-y,1/2+z
1/2+x,1/2-y,1/2+z
1/2-x,1/2+y,1/2-z
1/2-x,1/2+y,z
1/2+x,1/2-y,-z
-x,-y,-z

loop_
_atom_site_aniso_label
_atom_site_aniso_U_11
_atom_site_aniso_U_22
_atom_site_aniso_U_33
_atom_site_aniso_U_12
_atom_site_aniso_U_13
_atom_site_aniso_U_23
AlM1 0.00561 0.00510 0.00441 -0.00059 -0.00062 -0.00003
AlM2 0.00589 0.00465 0.00507 0.00015 0.00000 0.00000
MgM2 0.00589 0.00465 0.00507 0.00015 0.00000 0.00000
FeM2 0.00589 0.00465 0.00507 0.00015 0.00000 0.00000
B 0.00551 0.00495 0.00605 -0.00043 0.00000 0.00000
O1 0.00485 0.00628 0.00540 0.00000 0.00000 0.00000
O2 0.00589 0.00450 0.00523 -0.00022 0.00000 0.00000
O3 0.00618 0.00524 0.00523 -0.00033 -0.00025 0.00071

loop_
_atom_site_label
_atom_site_fract_x
_atom_site_fract_y
_atom_site_fract_z
_atom_site_occupancy
_atom_site_U_iso_or_equiv
AlM1 0.00000 0.00000 0.00000 1.00000 0.00507
AlM2 -0.01468 0.27606 0.25000 0.05000 0.00519
MgM2 -0.01468 0.27606 0.25000 0.92000 0.00519
FeM2 -0.01468 0.27606 0.25000 0.01500 0.00519
B 0.40850 0.08740 0.25000 1.00000 0.00545
O1 0.74100 0.08063 0.25000 1.00000 0.00557
O2 0.25660 0.44414 0.25000 1.00000 0.00519
O3 0.26470 0.14876 0.03850 1.00000 0.00557

loop_
_cod_related_entry_id
_cod_related_entry_database
_cod_related_entry_code
1 AMCSD 0006536
